data_1545285
loop_
_publ_author_name
'Li, Xiao-Yun'
'Yuan, Wen-Qiang'
'Tang, Sheng'
'Huang, Yi-Wei'
'Xue, Jia-Hui'
'Fu, Li Na'
'Guo, Qi-Xiang'

_publ_section_title
;
 Chiral Calcium Phosphate Catalyzed Asymmetric Alkenylation Reaction of
 Arylglyoxals with 3-Vinylindoles.
;
_journal_issue 5
_journal_name_full 'Organic letters'
_journal_page_first 1120
_journal_page_last 1123
_journal_paper_doi 10.1021/acs.orglett.7b00143
_journal_volume 19
_journal_year 2017
_chemical_formula_moiety 'C25 H21 N O2'
_chemical_formula_sum 'C25 H21 N O2'
_chemical_formula_weight 367.43
_chemical_name_systematic
;
 ?
;
_space_group_crystal_system orthorhombic
_space_group_IT_number 19
_space_group_name_Hall 'P 2ac 2ab'
_space_group_name_H-M_alt 'P 21 21 21'
_symmetry_space_group_name_Hall 'P 2ac 2ab'
_symmetry_space_group_name_H-M 'P 21 21 21'
_atom_sites_solution_hydrogens geom
_atom_sites_solution_primary direct
_audit_creation_date 2016-11-15
_audit_creation_method
;
Olex2 1.2-beta
(compiled 2015.01.26 svn.r3150 for OlexSys, GUI svn.r4998)
;
_cell_angle_alpha 90
_cell_angle_beta 90
_cell_angle_gamma 90
_cell_formula_units_Z 4
_cell_length_a 8.75219(16)
_cell_length_b 11.3668(2)
_cell_length_c 19.7080(4)
_cell_measurement_reflns_used 5257
_cell_measurement_temperature 290.47(10)
_cell_measurement_theta_max 72.9480
_cell_measurement_theta_min 4.4780
_cell_volume 1960.64(6)
_computing_cell_refinement 'CrysAlisPro 1.171.38.43f (Rigaku OD, 2015)'
_computing_data_collection 'CrysAlisPro 1.171.38.43f (Rigaku OD, 2015)'
_computing_data_reduction 'CrysAlisPro 1.171.38.43f (Rigaku OD, 2015)'
_computing_molecular_graphics 'Olex2 (Dolomanov et al., 2009)'
_computing_publication_material 'Olex2 (Dolomanov et al., 2009)'
_computing_structure_refinement 'ShelXL (Sheldrick, 2008)'
_computing_structure_solution 'ShelXS (Sheldrick, 2008)'
_diffrn_ambient_environment air
_diffrn_ambient_temperature 290.47(10)
_diffrn_detector 'CCD plate'
_diffrn_detector_area_resol_mean 8.0243
_diffrn_detector_type EosS2
_diffrn_measured_fraction_theta_full 1.000
_diffrn_measured_fraction_theta_max 0.980
_diffrn_measurement_details
;
List of Runs (angles in degrees, time in seconds):

  # Type    Start    End  Width  t~exp~   \w     \q     \k     \f   Frames
--------------------------------------------------------------------------
  1  \w   -104.00 -20.00   1.00    1.00    --  -37.03 -57.00  90.00   84
  2  \w    -30.00  54.00   1.00    1.00    --   37.03 -57.00 150.00   84
  3  \w      1.00  76.00   1.00    1.00    --   37.03 -99.00 120.00   75
  4  \w     24.00  91.00   1.00    1.00    --   37.03-126.00 -90.00   67
  5  \w     20.00 104.00   1.00    1.00    --   37.03  57.00  90.00   84
  6  \w     41.00 109.00   1.00   30.00    --  110.47 -95.00-150.00   68
  7  \w     41.00 109.00   1.00   30.00    --  110.47 -95.00   0.00   68
  8  \w     42.00 128.00   1.00   30.00    --  110.47 -45.00-150.00   86
  9  \w     41.00 178.00   1.00   30.00    --  110.47   0.00 150.00  137
 10  \w   -106.00 -18.00   1.00    1.00    --  -37.03 -38.00 -60.00   88
 11  \w   -106.00 -18.00   1.00    1.00    --  -37.03 -38.00-150.00   88
 12  \w    -32.00  56.00   1.00    1.00    --   37.03 -38.00 -60.00   88
;
_diffrn_measurement_device 'four-circle diffractometer'
_diffrn_measurement_device_type 'SuperNova, Dual, Cu at zero, EosS2'
_diffrn_measurement_method '\w scans'
_diffrn_orient_matrix_type 'CrysAlisPro convention (1999,Acta A55,543-557)'
_diffrn_orient_matrix_UB_11 -0.0011889000
_diffrn_orient_matrix_UB_12 0.1215634000
_diffrn_orient_matrix_UB_13 -0.0345327000
_diffrn_orient_matrix_UB_21 0.0483670000
_diffrn_orient_matrix_UB_22 -0.0575162000
_diffrn_orient_matrix_UB_23 -0.0674337000
_diffrn_orient_matrix_UB_31 -0.1693152000
_diffrn_orient_matrix_UB_32 -0.0173250000
_diffrn_orient_matrix_UB_33 -0.0189740000
_diffrn_radiation_monochromator mirror
_diffrn_radiation_probe x-ray
_diffrn_radiation_type CuK\a
_diffrn_radiation_wavelength 1.54184
_diffrn_reflns_av_R_equivalents 0.0260
_diffrn_reflns_av_unetI/netI 0.0247
_diffrn_reflns_Laue_measured_fraction_full 1.000
_diffrn_reflns_Laue_measured_fraction_max 0.980
_diffrn_reflns_limit_h_max 6
_diffrn_reflns_limit_h_min -10
_diffrn_reflns_limit_k_max 14
_diffrn_reflns_limit_k_min -12
_diffrn_reflns_limit_l_max 24
_diffrn_reflns_limit_l_min -18
_diffrn_reflns_number 8352
_diffrn_reflns_point_group_measured_fraction_full 0.933
_diffrn_reflns_point_group_measured_fraction_max 0.904
_diffrn_reflns_theta_full 67.684
_diffrn_reflns_theta_max 72.968
_diffrn_reflns_theta_min 4.487
_diffrn_source 'micro-focus sealed X-ray tube'
_diffrn_source_type 'SuperNova (Cu) X-ray Source'
_exptl_absorpt_coefficient_mu 0.621
_exptl_absorpt_correction_T_max 1.00000
_exptl_absorpt_correction_T_min 0.38659
_exptl_absorpt_correction_type multi-scan
_exptl_absorpt_process_details
;
CrysAlisPro 1.171.38.43f (Rigaku Oxford Diffraction, 2015)
Empirical absorption correction using spherical harmonics,
 implemented in SCALE3 ABSPACK scaling algorithm.
;
_exptl_crystal_colour 'clear yellowish yellow'
_exptl_crystal_colour_lustre clear
_exptl_crystal_colour_modifier yellowish
_exptl_crystal_colour_primary yellow
_exptl_crystal_density_diffrn 1.245
_exptl_crystal_description block
_exptl_crystal_F_000 776
_exptl_crystal_size_max 0.4
_exptl_crystal_size_mid 0.3
_exptl_crystal_size_min 0.26
_refine_diff_density_max 0.211
_refine_diff_density_min -0.162
_refine_diff_density_rms 0.028
_refine_ls_abs_structure_details
;
 Flack x determined using 1185 quotients [(I+)-(I-)]/[(I+)+(I-)]
 (Parsons and Flack (2004), Acta Cryst. A60, s61).
;
_refine_ls_abs_structure_Flack 0.04(18)
_refine_ls_extinction_method none
_refine_ls_goodness_of_fit_ref 1.039
_refine_ls_hydrogen_treatment constr
_refine_ls_matrix_type full
_refine_ls_number_parameters 255
_refine_ls_number_reflns 3538
_refine_ls_number_restraints 6
_refine_ls_restrained_S_all 1.061
_refine_ls_R_factor_all 0.0462
_refine_ls_R_factor_gt 0.0422
_refine_ls_shift/su_max 0.001
_refine_ls_shift/su_mean 0.000
_refine_ls_structure_factor_coef Fsqd
_refine_ls_weighting_details
;
 w=1/[\s^2^(Fo^2^)+(0.0641P)^2^+0.2449P]
 where P=(Fo^2^+2Fc^2^)/3
;
_refine_ls_weighting_scheme calc
_refine_ls_wR_factor_gt 0.1166
_refine_ls_wR_factor_ref 0.1203
_reflns_Friedel_coverage 0.609
_reflns_Friedel_fraction_full 0.844
_reflns_Friedel_fraction_max 0.801
_reflns_number_gt 3244
_reflns_number_total 3538
_reflns_threshold_expression 'I > 2\s(I)'
_cod_data_source_file ol7b00143_si_003.cif
_cod_data_source_block gqx-20161115-3
_cod_depositor_comments 'Adding full bibliography for 1545285--1545286.cif.'
_cod_original_cell_volume 1960.64(7)
_cod_database_code 1545285
_shelxl_version_number 2013-2
_chemical_oxdiff_formula 'C1 H1 N1 O1'
_shelx_space_group_comment
;
The symmetry employed for this shelxl refinement is uniquely defined
by the following loop, which should always be used as a source of
symmetry information in preference to the above space-group names.
They are only intended as comments.
;
_reflns_odcompleteness_completeness 99.95
_reflns_odcompleteness_iscentric 1
_reflns_odcompleteness_theta 66.97
_olex2_refinement_description
;
1. Fixed Uiso
 At 1.2 times of:
  All C(H) groups, All C(H,H) groups
 At 1.5 times of:
  All C(H,H,H) groups, All O(H) groups
2. Uiso/Uaniso restraints and constraints
Uanis(O2) \\sim Ueq: with sigma of 0.005 and sigma for terminal atoms of 0.01
3.a Ternary CH refined with riding coordinates:
 C7(H7)
3.b Secondary CH2 refined with riding coordinates:
 C8(H8A,H8B)
3.c Aromatic/amide H refined with riding coordinates:
 C1(H1A), C2(H2), C3(H3), C5(H5), C6(H6), C15(H15), C16(H16), C17(H17),
 C18(H18), C21(H21), C22(H22), C23(H23), C24(H24), C25(H25)
3.d Idealised Me refined as rotating group:
 C19(H19A,H19B,H19C)
3.e Idealised tetrahedral OH refined as rotating group:
 O1(H1)
;
_olex2_date_sample_data_collection 2016-11-15
_olex2_submission_special_instructions 'No special instructions were received'
_oxdiff_exptl_absorpt_empirical_details
;
Empirical correction (ABSPACK) includes:
- Absorption correction using spherical harmonics
- Frame scaling
;
_oxdiff_exptl_absorpt_empirical_full_max 2.070
_oxdiff_exptl_absorpt_empirical_full_min 0.437

loop_
_space_group_symop_operation_xyz
'x, y, z'
'-x+1/2, -y, z+1/2'
'x+1/2, -y+1/2, -z'
'-x, y+1/2, -z+1/2'

loop_
_atom_site_label
_atom_site_type_symbol
_atom_site_fract_x
_atom_site_fract_y
_atom_site_fract_z
_atom_site_U_iso_or_equiv
_atom_site_adp_type
_atom_site_occupancy
_atom_site_site_symmetry_order
_atom_site_calc_flag
_atom_site_refinement_flags_posn
_atom_site_refinement_flags_adp
O1 O 0.7014(3) 0.6999(2) 0.21729(12) 0.0848(7) Uani 1 1 d . .
H1 H 0.6343 0.6989 0.2463 0.127 Uiso 1 1 calc GR .
O2 O 0.5432(3) 0.8628(4) 0.27580(12) 0.1108(12) Uani 1 1 d . U
N1 N 0.8784(3) 0.77923(18) 0.09557(11) 0.0519(5) Uani 1 1 d . .
C1 C 0.2049(4) 1.0506(3) 0.04598(18) 0.0733(8) Uani 1 1 d . .
H1A H 0.1106 1.0510 0.0243 0.088 Uiso 1 1 calc R .
C2 C 0.2505(4) 0.9547(3) 0.08227(18) 0.0764(8) Uani 1 1 d . .
H2 H 0.1862 0.8899 0.0858 0.092 Uiso 1 1 calc R .
C3 C 0.3921(4) 0.9532(3) 0.11394(17) 0.0669(7) Uani 1 1 d . .
H3 H 0.4218 0.8868 0.1382 0.080 Uiso 1 1 calc R .
C4 C 0.4895(3) 1.0483(2) 0.11010(14) 0.0548(6) Uani 1 1 d . .
C5 C 0.4409(4) 1.1458(3) 0.07447(18) 0.0704(8) Uani 1 1 d . .
H5 H 0.5027 1.2123 0.0721 0.085 Uiso 1 1 calc R .
C6 C 0.2985(4) 1.1451(3) 0.0418(2) 0.0815(10) Uani 1 1 d . .
H6 H 0.2680 1.2105 0.0169 0.098 Uiso 1 1 calc R .
C7 C 0.6493(3) 1.0418(2) 0.14001(16) 0.0617(7) Uani 1 1 d . .
H7 H 0.7001 1.1165 0.1296 0.074 Uiso 1 1 calc R .
C8 C 0.6543(4) 1.0261(4) 0.21811(18) 0.0872(12) Uani 1 1 d . .
H8A H 0.7494 1.0582 0.2353 0.105 Uiso 1 1 calc R .
H8B H 0.5711 1.0703 0.2383 0.105 Uiso 1 1 calc R .
C9 C 0.6418(3) 0.9007(4) 0.23902(15) 0.0769(10) Uani 1 1 d . .
C10 C 0.7630(3) 0.8145(3) 0.21232(13) 0.0580(6) Uani 1 1 d . .
C11 C 0.7909(3) 0.8462(2) 0.13894(13) 0.0493(5) Uani 1 1 d . .
C12 C 0.7416(3) 0.9461(2) 0.10718(13) 0.0502(5) Uani 1 1 d . .
C13 C 0.7986(3) 0.9406(2) 0.03911(13) 0.0503(5) Uani 1 1 d . .
C14 C 0.8838(3) 0.8363(2) 0.03432(12) 0.0507(5) Uani 1 1 d . .
C15 C 0.9619(4) 0.8066(3) -0.02526(15) 0.0688(8) Uani 1 1 d . .
H15 H 1.0195 0.7381 -0.0285 0.083 Uiso 1 1 calc R .
C16 C 0.9495(5) 0.8834(4) -0.07879(16) 0.0876(11) Uani 1 1 d . .
H16 H 1.0018 0.8668 -0.1187 0.105 Uiso 1 1 calc R .
C17 C 0.8617(5) 0.9846(4) -0.07530(17) 0.0883(11) Uani 1 1 d . .
H17 H 0.8548 1.0333 -0.1131 0.106 Uiso 1 1 calc R .
C18 C 0.7851(4) 1.0139(3) -0.01732(16) 0.0689(8) Uani 1 1 d . .
H18 H 0.7252 1.0814 -0.0155 0.083 Uiso 1 1 calc R .
C19 C 0.9508(5) 0.6670(3) 0.10951(19) 0.0796(10) Uani 1 1 d . .
H19A H 1.0598 0.6767 0.1094 0.119 Uiso 1 1 calc GR .
H19B H 0.9221 0.6112 0.0752 0.119 Uiso 1 1 calc GR .
H19C H 0.9185 0.6389 0.1531 0.119 Uiso 1 1 calc GR .
C20 C 0.9058(3) 0.8275(2) 0.25666(13) 0.0531(6) Uani 1 1 d . .
C21 C 0.9142(4) 0.7668(3) 0.31681(18) 0.0769(9) Uani 1 1 d . .
H21 H 0.8346 0.7173 0.3296 0.092 Uiso 1 1 calc R .
C22 C 1.0397(4) 0.7787(4) 0.3582(2) 0.0909(11) Uani 1 1 d . .
H22 H 1.0445 0.7369 0.3987 0.109 Uiso 1 1 calc R .
C23 C 1.1582(4) 0.8519(3) 0.34042(19) 0.0806(9) Uani 1 1 d . .
H23 H 1.2424 0.8603 0.3688 0.097 Uiso 1 1 calc R .
C24 C 1.1507(4) 0.9118(3) 0.28079(19) 0.0744(8) Uani 1 1 d . .
H24 H 1.2313 0.9602 0.2679 0.089 Uiso 1 1 calc R .
C25 C 1.0245(3) 0.9014(3) 0.23908(16) 0.0634(7) Uani 1 1 d . .
H25 H 1.0195 0.9444 0.1990 0.076 Uiso 1 1 calc R .

loop_
_atom_site_aniso_label
_atom_site_aniso_U_11
_atom_site_aniso_U_22
_atom_site_aniso_U_33
_atom_site_aniso_U_23
_atom_site_aniso_U_13
_atom_site_aniso_U_12
O1 0.0909(16) 0.0986(17) 0.0648(13) 0.0084(12) 0.0018(11) -0.0453(14)
O2 0.0569(12) 0.214(4) 0.0619(13) -0.0002(18) 0.0145(10) 0.0070(18)
N1 0.0604(12) 0.0452(10) 0.0501(11) -0.0049(9) 0.0080(9) 0.0048(9)
C1 0.0600(16) 0.087(2) 0.0728(19) -0.0108(18) -0.0081(13) 0.0152(16)
C2 0.0652(16) 0.083(2) 0.081(2) -0.0020(18) -0.0089(15) -0.0090(17)
C3 0.0692(16) 0.0600(15) 0.0715(18) 0.0019(14) -0.0110(14) 0.0002(13)
C4 0.0553(13) 0.0517(13) 0.0574(14) -0.0113(12) 0.0018(11) 0.0086(11)
C5 0.0677(17) 0.0565(15) 0.087(2) -0.0002(15) 0.0071(15) 0.0085(14)
C6 0.081(2) 0.081(2) 0.083(2) 0.0092(18) -0.0041(17) 0.0296(19)
C7 0.0550(14) 0.0541(13) 0.0760(18) -0.0213(14) -0.0036(13) 0.0061(12)
C8 0.0686(18) 0.121(3) 0.072(2) -0.053(2) -0.0149(15) 0.0350(19)
C9 0.0498(14) 0.135(3) 0.0463(14) -0.0205(18) -0.0005(12) 0.0115(17)
C10 0.0544(13) 0.0744(16) 0.0452(13) -0.0023(12) 0.0044(11) -0.0090(12)
C11 0.0490(12) 0.0528(12) 0.0463(12) -0.0064(11) 0.0055(10) -0.0019(10)
C12 0.0491(12) 0.0491(11) 0.0526(13) -0.0104(11) 0.0017(10) 0.0016(10)
C13 0.0527(12) 0.0491(12) 0.0490(12) -0.0035(11) -0.0021(10) -0.0042(10)
C14 0.0567(13) 0.0509(12) 0.0444(12) -0.0074(10) 0.0036(10) -0.0025(10)
C15 0.0757(18) 0.0769(18) 0.0538(16) -0.0150(14) 0.0134(13) 0.0042(15)
C16 0.103(3) 0.115(3) 0.0449(16) -0.0104(18) 0.0181(16) -0.016(2)
C17 0.109(3) 0.101(3) 0.0545(17) 0.0181(18) 0.0015(18) -0.011(2)
C18 0.082(2) 0.0632(16) 0.0616(17) 0.0095(14) -0.0078(15) -0.0054(15)
C19 0.103(3) 0.0540(15) 0.082(2) 0.0033(16) 0.0126(19) 0.0203(16)
C20 0.0503(12) 0.0590(13) 0.0501(13) -0.0036(12) 0.0044(10) -0.0004(10)
C21 0.0608(16) 0.103(2) 0.0675(19) 0.0223(18) 0.0011(14) -0.0062(16)
C22 0.074(2) 0.121(3) 0.078(2) 0.030(2) -0.0116(18) 0.001(2)
C23 0.0639(17) 0.094(2) 0.084(2) -0.0056(19) -0.0200(16) 0.0096(17)
C24 0.0596(15) 0.0716(17) 0.092(2) -0.0032(17) -0.0039(16) -0.0081(14)
C25 0.0606(15) 0.0654(15) 0.0642(17) 0.0066(14) -0.0010(12) -0.0070(12)

loop_
_atom_type_symbol
_atom_type_description
_atom_type_scat_dispersion_real
_atom_type_scat_dispersion_imag
_atom_type_scat_source
C C 0.0181 0.0091 'International Tables Vol C Tables 4.2.6.8 and 6.1.1.4'
H H 0.0000 0.0000 'International Tables Vol C Tables 4.2.6.8 and 6.1.1.4'
N N 0.0311 0.0180 'International Tables Vol C Tables 4.2.6.8 and 6.1.1.4'
O O 0.0492 0.0322 'International Tables Vol C Tables 4.2.6.8 and 6.1.1.4'

loop_
_geom_angle_atom_site_label_1
_geom_angle_atom_site_label_2
_geom_angle_atom_site_label_3
_geom_angle
C10 O1 H1 109.5
C11 N1 C19 127.7(2)
C14 N1 C11 107.7(2)
C14 N1 C19 124.6(2)
C2 C1 H1A 120.4
C6 C1 H1A 120.4
C6 C1 C2 119.3(3)
C1 C2 H2 119.7
C1 C2 C3 120.5(3)
C3 C2 H2 119.7
C2 C3 H3 119.4
C4 C3 C2 121.1(3)
C4 C3 H3 119.4
C3 C4 C5 117.9(3)
C3 C4 C7 120.6(3)
C5 C4 C7 121.4(3)
C4 C5 H5 119.9
C4 C5 C6 120.2(3)
C6 C5 H5 119.9
C1 C6 C5 121.0(3)
C1 C6 H6 119.5
C5 C6 H6 119.5
C4 C7 H7 107.1
C4 C7 C8 114.6(3)
C8 C7 H7 107.1
C12 C7 C4 111.3(2)
C12 C7 H7 107.1
C12 C7 C8 109.2(2)
C7 C8 H8A 109.1
C7 C8 H8B 109.1
H8A C8 H8B 107.8
C9 C8 C7 112.5(2)
C9 C8 H8A 109.1
C9 C8 H8B 109.1
O2 C9 C8 124.1(4)
O2 C9 C10 118.2(4)
C8 C9 C10 117.7(3)
O1 C10 C9 107.5(3)
O1 C10 C11 110.3(2)
O1 C10 C20 111.1(2)
C11 C10 C9 106.7(2)
C11 C10 C20 113.0(2)
C20 C10 C9 107.9(2)
N1 C11 C10 123.6(2)
C12 C11 N1 110.5(2)
C12 C11 C10 125.8(2)
C11 C12 C7 125.1(2)
C11 C12 C13 106.4(2)
C13 C12 C7 128.5(2)
C14 C13 C12 106.6(2)
C18 C13 C12 133.7(3)
C18 C13 C14 119.7(3)
N1 C14 C13 108.8(2)
N1 C14 C15 129.9(3)
C15 C14 C13 121.3(3)
C14 C15 H15 121.5
C16 C15 C14 116.9(3)
C16 C15 H15 121.5
C15 C16 H16 118.9
C15 C16 C17 122.2(3)
C17 C16 H16 118.9
C16 C17 H17 119.5
C18 C17 C16 121.1(3)
C18 C17 H17 119.5
C13 C18 H18 120.7
C17 C18 C13 118.7(3)
C17 C18 H18 120.7
N1 C19 H19A 109.5
N1 C19 H19B 109.5
N1 C19 H19C 109.5
H19A C19 H19B 109.5
H19A C19 H19C 109.5
H19B C19 H19C 109.5
C21 C20 C10 119.2(2)
C21 C20 C25 118.8(3)
C25 C20 C10 122.0(2)
C20 C21 H21 119.8
C20 C21 C22 120.4(3)
C22 C21 H21 119.8
C21 C22 H22 119.7
C23 C22 C21 120.7(3)
C23 C22 H22 119.7
C22 C23 H23 120.4
C24 C23 C22 119.2(3)
C24 C23 H23 120.4
C23 C24 H24 119.7
C23 C24 C25 120.7(3)
C25 C24 H24 119.7
C20 C25 C24 120.3(3)
C20 C25 H25 119.9
C24 C25 H25 119.9

loop_
_geom_bond_atom_site_label_1
_geom_bond_atom_site_label_2
_geom_bond_distance
O1 H1 0.8200
O1 C10 1.414(4)
O2 C9 1.206(4)
N1 C11 1.377(3)
N1 C14 1.371(3)
N1 C19 1.450(3)
C1 H1A 0.9300
C1 C2 1.363(5)
C1 C6 1.354(5)
C2 H2 0.9300
C2 C3 1.388(5)
C3 H3 0.9300
C3 C4 1.379(4)
C4 C5 1.379(4)
C4 C7 1.520(4)
C5 H5 0.9300
C5 C6 1.402(5)
C6 H6 0.9300
C7 H7 0.9800
C7 C8 1.550(5)
C7 C12 1.501(3)
C8 H8A 0.9700
C8 H8B 0.9700
C8 C9 1.488(6)
C9 C10 1.536(4)
C10 C11 1.510(4)
C10 C20 1.532(4)
C11 C12 1.367(4)
C12 C13 1.433(4)
C13 C14 1.404(3)
C13 C18 1.395(4)
C14 C15 1.400(4)
C15 H15 0.9300
C15 C16 1.373(5)
C16 H16 0.9300
C16 C17 1.385(6)
C17 H17 0.9300
C17 C18 1.366(5)
C18 H18 0.9300
C19 H19A 0.9600
C19 H19B 0.9600
C19 H19C 0.9600
C20 C21 1.374(4)
C20 C25 1.380(4)
C21 H21 0.9300
C21 C22 1.376(5)
C22 H22 0.9300
C22 C23 1.374(5)
C23 H23 0.9300
C23 C24 1.360(5)
C24 H24 0.9300
C24 C25 1.382(4)
C25 H25 0.9300

loop_
_geom_torsion_atom_site_label_1
_geom_torsion_atom_site_label_2
_geom_torsion_atom_site_label_3
_geom_torsion_atom_site_label_4
_geom_torsion
O1 C10 C11 N1 -55.1(3)
O1 C10 C11 C12 128.6(3)
O1 C10 C20 C21 -33.6(4)
O1 C10 C20 C25 148.5(3)
O2 C9 C10 O1 21.0(4)
O2 C9 C10 C11 139.3(3)
O2 C9 C10 C20 -98.9(3)
N1 C11 C12 C7 -177.2(2)
N1 C11 C12 C13 1.4(3)
N1 C14 C15 C16 -178.1(3)
C1 C2 C3 C4 0.6(5)
C2 C1 C6 C5 -0.3(5)
C2 C3 C4 C5 0.8(5)
C2 C3 C4 C7 -174.9(3)
C3 C4 C5 C6 -1.9(5)
C3 C4 C7 C8 -64.3(4)
C3 C4 C7 C12 60.3(4)
C4 C5 C6 C1 1.7(5)
C4 C7 C8 C9 85.0(3)
C4 C7 C12 C11 -113.2(3)
C4 C7 C12 C13 68.6(4)
C5 C4 C7 C8 120.2(3)
C5 C4 C7 C12 -115.3(3)
C6 C1 C2 C3 -0.8(5)
C7 C4 C5 C6 173.8(3)
C7 C8 C9 O2 -121.8(3)
C7 C8 C9 C10 58.6(4)
C7 C12 C13 C14 177.2(2)
C7 C12 C13 C18 -2.7(5)
C8 C7 C12 C11 14.4(4)
C8 C7 C12 C13 -163.9(3)
C8 C9 C10 O1 -159.5(3)
C8 C9 C10 C11 -41.1(3)
C8 C9 C10 C20 80.7(3)
C9 C10 C11 N1 -171.6(2)
C9 C10 C11 C12 12.1(4)
C9 C10 C20 C21 83.9(4)
C9 C10 C20 C25 -93.9(3)
C10 C11 C12 C7 -0.5(4)
C10 C11 C12 C13 178.1(2)
C10 C20 C21 C22 -178.7(4)
C10 C20 C25 C24 179.3(3)
C11 N1 C14 C13 0.0(3)
C11 N1 C14 C15 177.5(3)
C11 C10 C20 C21 -158.3(3)
C11 C10 C20 C25 23.8(4)
C11 C12 C13 C14 -1.3(3)
C11 C12 C13 C18 178.7(3)
C12 C7 C8 C9 -40.6(4)
C12 C13 C14 N1 0.8(3)
C12 C13 C14 C15 -177.0(3)
C12 C13 C18 C17 177.0(3)
C13 C14 C15 C16 -0.8(5)
C14 N1 C11 C10 -177.6(2)
C14 N1 C11 C12 -0.9(3)
C14 C13 C18 C17 -3.0(5)
C14 C15 C16 C17 -1.3(6)
C15 C16 C17 C18 1.3(6)
C16 C17 C18 C13 0.9(6)
C18 C13 C14 N1 -179.2(2)
C18 C13 C14 C15 3.0(4)
C19 N1 C11 C10 3.6(4)
C19 N1 C11 C12 -179.6(3)
C19 N1 C14 C13 178.7(3)
C19 N1 C14 C15 -3.7(5)
C20 C10 C11 N1 70.0(3)
C20 C10 C11 C12 -106.3(3)
C20 C21 C22 C23 0.4(7)
C21 C20 C25 C24 1.4(5)
C21 C22 C23 C24 -0.7(7)
C22 C23 C24 C25 1.3(6)
C23 C24 C25 C20 -1.7(5)
C25 C20 C21 C22 -0.7(5)
